data_1539244
loop_
_publ_author_name
'Schobinger-Papamantellos, P.'
'de Mooij, D.B.'
'Buschow, K.H.J.'

_publ_section_title
;
 Modulated structure and ferromagnetic ordering in Pr Ge1.60 studied by
 neutron diffraction and magnetic measurements
;
_journal_name_full 'Journal of Magnetism and Magnetic Materials'
_journal_page_first 47
_journal_page_last 55
_journal_volume 89
_journal_year 1990
_chemical_formula_sum 'Ge4.84 Pr3'
_chemical_name_systematic 'Ge5 Pr3'
_space_group_IT_number 43
_symmetry_space_group_name_Hall 'F 2 -2d'
_symmetry_space_group_name_H-M 'F d d 2'
_cell_angle_alpha 90
_cell_angle_beta 90
_cell_angle_gamma 90
_cell_formula_units_Z 8
_cell_length_a 5.9193
_cell_length_b 17.7582
_cell_length_c 14.128
_cell_volume 1485.080
_citation_journal_id_ASTM JMMMDC
_cod_data_source_file Schobinger-Papamantellos_JMMMDC_1990_16.cif
_cod_data_source_block Ge4.84Pr3
_cod_original_cell_volume 1485.08
_cod_database_code 1539244

loop_
_symmetry_equiv_pos_as_xyz
x,y,z
-x,-y,z
-x+1/4,y+1/4,z+1/4
x+3/4,-y+3/4,z+1/4
x,y+1/2,z+1/2
-x,-y+1/2,z+1/2
-x+1/4,y+3/4,z+3/4
x+3/4,-y+5/4,z+3/4
x+1/2,y,z+1/2
-x+1/2,-y,z+1/2
-x+3/4,y+1/4,z+3/4
x+5/4,-y+3/4,z+3/4
x+1/2,y+1/2,z
-x+1/2,-y+1/2,z
-x+3/4,y+3/4,z+1/4
x+5/4,-y+5/4,z+1/4

loop_
_atom_site_label
_atom_site_type_symbol
_atom_site_fract_x
_atom_site_fract_y
_atom_site_fract_z
_atom_site_occupancy
_atom_site_U_iso_or_equiv
Ge3 Ge 0.78 0.0753 0.671 0.85 0.0
Pr1 Pr 0 0 0 1 0.0
Pr2 Pr 0.756 0.078 0.263 1 0.0
Ge1 Ge 0 0 0.441 0.62 0.0
Ge2 Ge 0 0 0.588 0.48 0.0
Ge4 Ge 0.749 0.843 0.843 1.02 0.0
